data_1000503
loop_
_publ_author_name
'Crosnier-Lopez, M P'
'Bhuvanesh, N S P'
'Duroy, H'
'Fourquet, J L'

_publ_section_title
;
Irreversible electron-induced structural change during HREM imaging in
lithium Ruddlesden-Popper phases in the series Li2 La(x) (Nb(2n-3x)
Ti(3x-n) O(3n-1)) (n = 2,3,4) and Li2 Sr1.5 (Nb(3-x) Fe(x)) O(10-x)
;
_journal_coden_ASTM JSSCBI
_journal_name_full 'Journal of Solid State Chemistry'
_journal_page_first 136
_journal_page_last 149
_journal_paper_doi 10.1006/jssc.1999.8232
_journal_volume 145
_journal_year 1999
_chemical_formula_structural 'Li2 La2.25 (Nb1.25 Ti2.75) O13'
_chemical_formula_sum 'La2.25 Li2 Nb1.25 O13 Ti2.75'
_chemical_name_systematic 'Lithium lanthanum niobium titanium oxide'
_space_group_IT_number 139
_symmetry_cell_setting tetragonal
_symmetry_Int_Tables_number 139
_symmetry_space_group_name_Hall '-I 4 2'
_symmetry_space_group_name_H-M 'I 4/m m m'
_cell_angle_alpha 90
_cell_angle_beta 90
_cell_angle_gamma 90
_cell_formula_units_Z 2
_cell_length_a 3.88
_cell_length_b 3.88
_cell_length_c 32.39999
_cell_volume 487.8
_cod_database_code 1000503

loop_
_symmetry_equiv_pos_as_xyz
x,y,z
-x,-y,z
-x,y,z
x,-y,z
-y,x,z
y,-x,z
y,x,z
-y,-x,z
-x,-y,-z
x,y,-z
x,-y,-z
-x,y,-z
y,-x,-z
-y,x,-z
-y,-x,-z
y,x,-z
1/2+x,1/2+y,1/2+z
1/2-x,1/2-y,1/2+z
1/2-x,1/2+y,1/2+z
1/2+x,1/2-y,1/2+z
1/2-y,1/2+x,1/2+z
1/2+y,1/2-x,1/2+z
1/2+y,1/2+x,1/2+z
1/2-y,1/2-x,1/2+z
1/2-x,1/2-y,1/2-z
1/2+x,1/2+y,1/2-z
1/2+x,1/2-y,1/2-z
1/2-x,1/2+y,1/2-z
1/2+y,1/2-x,1/2-z
1/2-y,1/2+x,1/2-z
1/2-y,1/2-x,1/2-z
1/2+y,1/2+x,1/2-z

loop_
_atom_site_label
_atom_site_type_symbol
_atom_site_symmetry_multiplicity
_atom_site_Wyckoff_symbol
_atom_site_fract_x
_atom_site_fract_y
_atom_site_fract_z
_atom_site_occupancy
_atom_site_attached_hydrogens
_atom_site_calc_flag
Nb1 Nb5+ 4 e 0. 0. 0.188 0.3125 0 d
Ti1 Ti4+ 4 e 0. 0. 0.188 0.6875 0 d
Nb2 Nb5+ 4 e 0. 0. 0.058 0.3125 0 d
Ti2 Ti4+ 4 e 0. 0. 0.058 0.6875 0 d
La1 La3+ 2 b 0.5 0.5 0. 0.75 0 d
La2 La3+ 4 e 0.5 0.5 0.123 0.75 0 d
O1 O2- 4 e 0. 0. 0.244 1. 0 d
O2 O2- 8 g 0.5 0. 0.188 1. 0 d
O3 O2- 4 e 0. 0. 0.12 1. 0 d
O4 O2- 8 g 0.5 0. 0.058 1. 0 d
O5 O2- 2 a 0. 0. 0. 1. 0 d
Li1 Li1+ 4 d 0.5 0. 0.25 1. 0 d

loop_
_atom_type_symbol
_atom_type_oxidation_number
Nb5+ 5.000
Ti4+ 4.000
La3+ 3.000
O2- -2.000
Li1+ 1.000
